data_7153603
loop_
_publ_author_name
'Das, Bimolendu'
'Kundu, Priyanka'
'Chowdhury, Chinmay'

_publ_section_title
;
 Facile synthesis of 2-arylmethylindoles and 2-vinylic indoles through
 palladium-catalyzed heteroannulations of 2-(2-propynyl)aniline and
 2-(2-propynyl)tosylanilide.
;
_journal_issue 5
_journal_name_full 'Organic &amp; biomolecular chemistry'
_journal_page_first 741
_journal_page_last 748
_journal_paper_doi 10.1039/c3ob41961d
_journal_volume 12
_journal_year 2014
_chemical_formula_moiety 'C16 H12 F3 N'
_chemical_formula_sum 'C16 H12 F3 N'
_chemical_formula_weight 275.27
_chemical_melting_point 72
_chemical_name_common Indoles
_chemical_name_systematic
; 
 ? 
;
_space_group_IT_number 2
_symmetry_cell_setting triclinic
_symmetry_space_group_name_Hall '-P 1'
_symmetry_space_group_name_H-M 'P -1'
_atom_sites_solution_hydrogens geom
_atom_sites_solution_primary direct
_atom_sites_solution_secondary difmap
_audit_creation_method SHELXL-97
_cell_angle_alpha 93.549(9)
_cell_angle_beta 109.310(9)
_cell_angle_gamma 95.346(10)
_cell_formula_units_Z 4
_cell_length_a 9.5871(16)
_cell_length_b 10.4916(18)
_cell_length_c 14.112(2)
_cell_measurement_reflns_used 7425
_cell_measurement_temperature 296(2)
_cell_measurement_theta_max 22.6443
_cell_measurement_theta_min 2.2680
_cell_volume 1327.3(4)
_computing_cell_refinement 'Bruker SMART'
_computing_data_collection 'Bruker SMART'
_computing_data_reduction 'Bruker SAINT'
_computing_molecular_graphics 'Bruker SHELXTL'
_computing_publication_material 'Bruker SHELXTL'
_computing_structure_refinement 'SHELXL-97 (Sheldrick, 1997)'
_computing_structure_solution 'SHELXS-97 (Sheldrick, 1990)'
_diffrn_ambient_temperature 296(2)
_diffrn_measured_fraction_theta_full 0.988
_diffrn_measured_fraction_theta_max 0.988
_diffrn_measurement_device_type 'CCD area detector'
_diffrn_measurement_method 'phi and omega scans'
_diffrn_radiation_monochromator graphite
_diffrn_radiation_source 'fine-focus sealed tube'
_diffrn_radiation_type MoK\a
_diffrn_radiation_wavelength 0.71073
_diffrn_reflns_av_R_equivalents 0.0451
_diffrn_reflns_av_sigmaI/netI 0.0295
_diffrn_reflns_limit_h_max 10
_diffrn_reflns_limit_h_min -10
_diffrn_reflns_limit_k_max 11
_diffrn_reflns_limit_k_min -11
_diffrn_reflns_limit_l_max 15
_diffrn_reflns_limit_l_min -15
_diffrn_reflns_number 20553
_diffrn_reflns_theta_full 23.72
_diffrn_reflns_theta_max 23.72
_diffrn_reflns_theta_min 1.54
_exptl_absorpt_coefficient_mu 0.110
_exptl_absorpt_correction_T_max 0.991
_exptl_absorpt_correction_T_min 0.977
_exptl_absorpt_correction_type multi-scan
_exptl_crystal_colour Reddish
_exptl_crystal_density_diffrn 1.378
_exptl_crystal_density_method 'not measured'
_exptl_crystal_description Block
_exptl_crystal_F_000 568
_exptl_crystal_size_max 0.230
_exptl_crystal_size_mid 0.175
_exptl_crystal_size_min 0.080
_refine_diff_density_max 0.408
_refine_diff_density_min -0.269
_refine_diff_density_rms 0.053
_refine_ls_extinction_method none
_refine_ls_goodness_of_fit_ref 1.155
_refine_ls_hydrogen_treatment mixed
_refine_ls_matrix_type full
_refine_ls_number_parameters 361
_refine_ls_number_reflns 3977
_refine_ls_number_restraints 0
_refine_ls_restrained_S_all 1.155
_refine_ls_R_factor_all 0.0735
_refine_ls_R_factor_gt 0.0579
_refine_ls_shift/su_max 0.000
_refine_ls_shift/su_mean 0.000
_refine_ls_structure_factor_coef Fsqd
_refine_ls_weighting_details 'calc w=1/[\s^2^(Fo^2^)+(0.1000P)^2^+0.3718P] where P=(Fo^2^+2Fc^2^)/3'
_refine_ls_weighting_scheme calc
_refine_ls_wR_factor_gt 0.1732
_refine_ls_wR_factor_ref 0.1944
_reflns_number_gt 3089
_reflns_number_total 3977
_reflns_threshold_expression >2sigma(I)
_cod_data_source_file c3ob41961d.txt
_cod_data_source_block cc_bd_pk132_mar13_0m
_cod_depositor_comments
;
The following automatic conversions were performed:

'_symmetry_cell_setting' value 'Triclinic' changed to 'triclinic'
according to
/usr/data/users/saulius/automatic-downloads/current/RSC/lib/dictionaries/cif_core.dic
dictionary named 'cif_core.dic' version 2.4.2 from
2011-04-26.

'_exptl_absorpt_correction_type' value 'Multi-Scan'
changed to 'multi-scan' according to
/usr/data/users/saulius/automatic-downloads/current/RSC/lib/dictionaries/cif_core.dic
dictionary named 'cif_core.dic' version 2.4.2 from 2011-04-26.

Automatic conversion script
Id: cif_fix_values 2281 2013-09-26 08:29:07Z andrius 
;
_cod_original_sg_symbol_H-M P-1
_cod_database_code 7153603

loop_
_symmetry_equiv_pos_as_xyz
'x, y, z'
'-x, -y, -z'

loop_
_atom_site_label
_atom_site_type_symbol
_atom_site_fract_x
_atom_site_fract_y
_atom_site_fract_z
_atom_site_U_iso_or_equiv
_atom_site_adp_type
_atom_site_occupancy
_atom_site_symmetry_multiplicity
_atom_site_calc_flag
_atom_site_refinement_flags
C8 C 0.3793(3) 0.6618(2) 1.03004(19) 0.0590(7) Uani 1 1 d .
C24 C 0.3645(3) 0.1163(3) 1.1030(2) 0.0615(7) Uani 1 1 d .
C19 C 0.2723(3) 0.2070(2) 1.0570(2) 0.0602(7) Uani 1 1 d .
C3 C 0.2328(3) 0.6480(2) 1.0307(2) 0.0597(7) Uani 1 1 d .
C29 C -0.1581(3) 0.0402(3) 0.6023(2) 0.0649(7) Uani 1 1 d .
C1 C 0.2333(3) 0.5539(3) 0.8837(2) 0.0642(7) Uani 1 1 d .
C17 C 0.2136(3) 0.0251(3) 0.9515(2) 0.0679(7) Uani 1 1 d .
C13 C -0.1798(3) 0.5892(3) 0.5551(2) 0.0653(7) Uani 1 1 d .
C10 C 0.0651(3) 0.5182(3) 0.7030(2) 0.0657(7) Uani 1 1 d .
C2 C 0.1432(3) 0.5809(3) 0.9366(2) 0.0681(7) Uani 1 1 d .
H2 H 0.0405 0.5592 0.9151 0.082 Uiso 1 1 calc R
C18 C 0.1779(3) 0.1465(3) 0.9616(2) 0.0690(8) Uani 1 1 d .
H18 H 0.1044 0.1834 0.9143 0.083 Uiso 1 1 calc R
C20 C 0.2871(3) 0.3272(3) 1.1098(2) 0.0738(8) Uani 1 1 d .
H20 H 0.2279 0.3894 1.0806 0.089 Uiso 1 1 calc R
C26 C 0.0406(4) -0.0394(3) 0.7755(2) 0.0724(8) Uani 1 1 d .
C23 C 0.4686(3) 0.1425(3) 1.1992(2) 0.0756(8) Uani 1 1 d .
H23 H 0.5295 0.0816 1.2289 0.091 Uiso 1 1 calc R
C27 C -0.1106(4) -0.0722(3) 0.7490(2) 0.0828(9) Uani 1 1 d .
H27 H -0.1473 -0.1217 0.7899 0.099 Uiso 1 1 calc R
C7 C 0.4975(3) 0.7229(3) 1.1108(2) 0.0744(8) Uani 1 1 d .
H7 H 0.5935 0.7332 1.1081 0.089 Uiso 1 1 calc R
C21 C 0.3890(4) 0.3527(3) 1.2046(3) 0.0805(9) Uani 1 1 d .
H21 H 0.3987 0.4327 1.2399 0.097 Uiso 1 1 calc R
C16 C -0.3082(4) 0.6272(3) 0.4762(3) 0.0835(9) Uani 1 1 d .
C28 C -0.2088(3) -0.0334(3) 0.6634(2) 0.0795(9) Uani 1 1 d .
H28 H -0.3105 -0.0574 0.6470 0.095 Uiso 1 1 calc R
C32 C -0.2641(3) 0.0815(3) 0.5105(2) 0.0774(8) Uani 1 1 d .
C30 C -0.0067(3) 0.0736(3) 0.6272(2) 0.0808(9) Uani 1 1 d .
H30 H 0.0295 0.1229 0.5860 0.097 Uiso 1 1 calc R
C6 C 0.4687(4) 0.7675(3) 1.1945(2) 0.0819(9) Uani 1 1 d .
H6 H 0.5465 0.8073 1.2504 0.098 Uiso 1 1 calc R
C9 C 0.1988(4) 0.4810(3) 0.7829(2) 0.0838(9) Uani 1 1 d .
H9A H 0.1820 0.3898 0.7894 0.101 Uiso 1 1 calc R
H9B H 0.2845 0.4950 0.7612 0.101 Uiso 1 1 calc R
C11 C 0.0710(4) 0.6328(3) 0.6635(3) 0.0921(10) Uani 1 1 d .
H11 H 0.1595 0.6881 0.6863 0.110 Uiso 1 1 calc R
C4 C 0.2077(4) 0.6968(3) 1.1172(3) 0.0811(9) Uani 1 1 d .
H4 H 0.1119 0.6902 1.1202 0.097 Uiso 1 1 calc R
C22 C 0.4785(4) 0.2611(3) 1.2492(2) 0.0806(9) Uani 1 1 d .
H22 H 0.5465 0.2806 1.3142 0.097 Uiso 1 1 calc R
C31 C 0.0903(4) 0.0340(3) 0.7125(2) 0.0831(9) Uani 1 1 d .
H31 H 0.1920 0.0573 0.7284 0.100 Uiso 1 1 calc R
C14 C -0.1881(4) 0.4745(3) 0.5954(3) 0.0998(12) Uani 1 1 d .
H14 H -0.2770 0.4197 0.5732 0.120 Uiso 1 1 calc R
C12 C -0.0498(4) 0.6690(3) 0.5911(3) 0.0902(10) Uani 1 1 d .
H12 H -0.0428 0.7486 0.5664 0.108 Uiso 1 1 calc R
C25 C 0.1483(4) -0.0817(3) 0.8689(2) 0.0901(10) Uani 1 1 d .
H25A H 0.0975 -0.1499 0.8930 0.108 Uiso 1 1 calc R
H25B H 0.2282 -0.1165 0.8518 0.108 Uiso 1 1 calc R
C15 C -0.0662(4) 0.4396(3) 0.6682(3) 0.0962(11) Uani 1 1 d .
H15 H -0.0736 0.3609 0.6941 0.115 Uiso 1 1 calc R
C5 C 0.3258(5) 0.7545(3) 1.1974(3) 0.0885(10) Uani 1 1 d .
H5 H 0.3093 0.7857 1.2554 0.106 Uiso 1 1 calc R
N1 N 0.3756(2) 0.6037(2) 0.93944(17) 0.0681(6) Uani 1 1 d .
H1 H 0.4517 0.5993 0.9205 0.082 Uiso 1 1 calc R
N2 N 0.3276(3) 0.0072(2) 1.03685(18) 0.0720(7) Uani 1 1 d .
H2A H 0.3696 -0.0620 1.0474 0.086 Uiso 1 1 calc R
F1 F -0.3357(3) -0.0123(2) 0.44168(18) 0.1433(10) Uani 1 1 d .
F4 F -0.3894(3) 0.5319(2) 0.41217(19) 0.1487(11) Uani 1 1 d .
F2 F -0.2046(3) 0.1615(3) 0.4628(2) 0.1507(12) Uani 1 1 d .
F5 F -0.2705(3) 0.7087(3) 0.4178(2) 0.1532(11) Uani 1 1 d .
F3 F -0.3668(3) 0.1430(3) 0.52827(19) 0.1440(10) Uani 1 1 d .
F6 F -0.3983(3) 0.6852(3) 0.5106(2) 0.1464(11) Uani 1 1 d .

loop_
_atom_site_aniso_label
_atom_site_aniso_U_11
_atom_site_aniso_U_22
_atom_site_aniso_U_33
_atom_site_aniso_U_23
_atom_site_aniso_U_13
_atom_site_aniso_U_12
C8 0.0584(15) 0.0614(15) 0.0571(16) 0.0182(13) 0.0146(13) 0.0177(12)
C24 0.0610(15) 0.0643(16) 0.0607(16) 0.0183(13) 0.0195(13) 0.0112(13)
C19 0.0585(15) 0.0596(16) 0.0652(17) 0.0173(13) 0.0212(13) 0.0120(12)
C3 0.0635(16) 0.0563(15) 0.0637(16) 0.0169(13) 0.0231(13) 0.0155(12)
C29 0.0654(17) 0.0660(16) 0.0642(17) 0.0067(13) 0.0235(14) 0.0060(13)
C1 0.0653(17) 0.0670(16) 0.0567(16) 0.0149(13) 0.0105(14) 0.0220(13)
C17 0.0743(18) 0.0651(17) 0.0608(17) 0.0188(14) 0.0144(14) 0.0140(14)
C13 0.0666(17) 0.0646(16) 0.0560(15) 0.0003(13) 0.0101(13) 0.0083(13)
C10 0.0734(18) 0.0668(17) 0.0536(15) 0.0032(13) 0.0157(14) 0.0161(14)
C2 0.0528(15) 0.0721(17) 0.0752(19) 0.0114(15) 0.0144(14) 0.0112(13)
C18 0.0680(17) 0.0674(18) 0.0666(18) 0.0192(14) 0.0113(14) 0.0176(14)
C20 0.0740(19) 0.0662(18) 0.083(2) 0.0135(16) 0.0262(17) 0.0177(14)
C26 0.086(2) 0.0617(16) 0.0631(17) 0.0064(14) 0.0176(15) 0.0070(14)
C23 0.0704(18) 0.082(2) 0.0715(19) 0.0232(17) 0.0153(15) 0.0182(15)
C27 0.089(2) 0.086(2) 0.079(2) 0.0235(17) 0.0361(19) 0.0011(17)
C7 0.0650(18) 0.0781(19) 0.0712(19) 0.0148(16) 0.0082(15) 0.0146(15)
C21 0.083(2) 0.076(2) 0.080(2) -0.0016(17) 0.0274(18) 0.0057(17)
C16 0.077(2) 0.083(2) 0.075(2) 0.0004(18) 0.0046(17) 0.0135(17)
C28 0.0657(18) 0.094(2) 0.080(2) 0.0166(17) 0.0270(16) 0.0019(16)
C32 0.0692(19) 0.087(2) 0.073(2) 0.0127(17) 0.0196(16) 0.0074(16)
C30 0.0723(19) 0.094(2) 0.076(2) 0.0294(17) 0.0236(16) -0.0034(16)
C6 0.096(2) 0.0703(19) 0.0643(19) 0.0136(15) 0.0044(17) 0.0126(17)
C9 0.090(2) 0.086(2) 0.0677(19) 0.0047(16) 0.0110(16) 0.0335(17)
C11 0.071(2) 0.095(2) 0.091(2) 0.0285(19) 0.0025(18) -0.0070(17)
C4 0.086(2) 0.085(2) 0.083(2) 0.0117(18) 0.0407(19) 0.0187(17)
C22 0.0749(19) 0.093(2) 0.0671(18) 0.0080(17) 0.0167(16) 0.0029(17)
C31 0.0643(18) 0.096(2) 0.079(2) 0.0173(18) 0.0136(16) -0.0029(16)
C14 0.074(2) 0.082(2) 0.115(3) 0.020(2) -0.002(2) -0.0090(17)
C12 0.078(2) 0.087(2) 0.090(2) 0.0389(18) 0.0068(18) -0.0030(17)
C25 0.112(3) 0.0694(19) 0.074(2) 0.0116(16) 0.0091(19) 0.0169(18)
C15 0.098(3) 0.071(2) 0.104(3) 0.0270(19) 0.012(2) 0.0011(18)
C5 0.125(3) 0.077(2) 0.069(2) 0.0058(16) 0.038(2) 0.020(2)
N1 0.0571(14) 0.0872(16) 0.0631(14) 0.0156(12) 0.0197(11) 0.0212(12)
N2 0.0811(16) 0.0605(14) 0.0702(15) 0.0189(12) 0.0132(13) 0.0245(12)
F1 0.169(2) 0.1166(18) 0.0910(15) -0.0016(14) -0.0237(16) 0.0138(16)
F4 0.133(2) 0.1238(18) 0.1170(18) -0.0294(15) -0.0473(16) 0.0189(15)
F2 0.1094(17) 0.198(3) 0.132(2) 0.100(2) 0.0130(15) 0.0023(17)
F5 0.1224(19) 0.185(3) 0.126(2) 0.081(2) -0.0067(16) 0.0240(18)
F3 0.1300(19) 0.194(3) 0.1173(18) 0.0324(17) 0.0317(15) 0.0928(19)
F6 0.1084(17) 0.190(3) 0.126(2) -0.0111(18) 0.0078(15) 0.0784(18)

loop_
_atom_type_symbol
_atom_type_description
_atom_type_scat_dispersion_real
_atom_type_scat_dispersion_imag
_atom_type_scat_source
C C 0.0033 0.0016 'International Tables Vol C Tables 4.2.6.8 and 6.1.1.4'
H H 0.0000 0.0000 'International Tables Vol C Tables 4.2.6.8 and 6.1.1.4'
N N 0.0061 0.0033 'International Tables Vol C Tables 4.2.6.8 and 6.1.1.4'
F F 0.0171 0.0103 'International Tables Vol C Tables 4.2.6.8 and 6.1.1.4'

loop_
_geom_angle_atom_site_label_1
_geom_angle_atom_site_label_2
_geom_angle_atom_site_label_3
_geom_angle
N1 C8 C7 130.7(3)
N1 C8 C3 106.9(2)
C7 C8 C3 122.4(3)
N2 C24 C23 130.7(3)
N2 C24 C19 107.4(2)
C23 C24 C19 121.9(3)
C20 C19 C24 118.6(3)
C20 C19 C18 134.9(3)
C24 C19 C18 106.5(2)
C4 C3 C8 117.9(3)
C4 C3 C2 135.5(3)
C8 C3 C2 106.6(2)
C28 C29 C30 119.0(3)
C28 C29 C32 120.2(3)
C30 C29 C32 120.8(3)
C2 C1 N1 108.6(2)
C2 C1 C9 130.5(3)
N1 C1 C9 120.9(3)
C18 C17 N2 108.3(3)
C18 C17 C25 131.3(3)
N2 C17 C25 120.4(3)
C12 C13 C14 118.4(3)
C12 C13 C16 120.3(3)
C14 C13 C16 121.3(3)
C11 C10 C15 117.6(3)
C11 C10 C9 120.9(3)
C15 C10 C9 121.5(3)
C1 C2 C3 108.0(2)
C17 C18 C19 108.1(2)
C21 C20 C19 119.4(3)
C27 C26 C31 117.3(3)
C27 C26 C25 121.7(3)
C31 C26 C25 120.9(3)
C22 C23 C24 117.7(3)
C28 C27 C26 121.5(3)
C6 C7 C8 117.8(3)
C20 C21 C22 121.1(3)
F6 C16 F4 106.4(3)
F6 C16 F5 104.5(3)
F4 C16 F5 103.5(3)
F6 C16 C13 114.0(3)
F4 C16 C13 114.1(3)
F5 C16 C13 113.4(3)
C29 C28 C27 120.5(3)
F1 C32 F3 105.5(3)
F1 C32 F2 104.2(3)
F3 C32 F2 103.5(3)
F1 C32 C29 114.3(3)
F3 C32 C29 113.3(3)
F2 C32 C29 115.0(3)
C31 C30 C29 120.1(3)
C7 C6 C5 120.9(3)
C1 C9 C10 113.8(2)
C10 C11 C12 121.8(3)
C5 C4 C3 119.2(3)
C23 C22 C21 121.3(3)
C30 C31 C26 121.6(3)
C13 C14 C15 120.5(3)
C13 C12 C11 120.4(3)
C17 C25 C26 112.9(3)
C10 C15 C14 121.2(3)
C4 C5 C6 121.7(3)
C1 N1 C8 109.9(2)
C17 N2 C24 109.7(2)

loop_
_geom_bond_atom_site_label_1
_geom_bond_atom_site_label_2
_geom_bond_distance
C8 N1 1.370(3)
C8 C7 1.383(4)
C8 C3 1.402(4)
C24 N2 1.372(4)
C24 C23 1.387(4)
C24 C19 1.401(4)
C19 C20 1.395(4)
C19 C18 1.420(4)
C3 C4 1.396(4)
C3 C2 1.419(4)
C29 C28 1.366(4)
C29 C30 1.380(4)
C29 C32 1.477(4)
C1 C2 1.353(4)
C1 N1 1.364(4)
C1 C9 1.493(4)
C17 C18 1.361(4)
C17 N2 1.370(3)
C17 C25 1.494(4)
C13 C12 1.359(4)
C13 C14 1.369(4)
C13 C16 1.468(4)
C10 C11 1.361(4)
C10 C15 1.361(4)
C10 C9 1.502(4)
C20 C21 1.363(4)
C26 C27 1.376(4)
C26 C31 1.381(4)
C26 C25 1.502(4)
C23 C22 1.371(5)
C27 C28 1.375(4)
C7 C6 1.365(5)
C21 C22 1.388(5)
C16 F6 1.301(4)
C16 F4 1.303(4)
C16 F5 1.329(4)
C32 F1 1.303(4)
C32 F3 1.308(4)
C32 F2 1.309(4)
C30 C31 1.371(4)
C6 C5 1.378(5)
C11 C12 1.370(4)
C4 C5 1.367(5)
C14 C15 1.373(5)
